data_7233415
loop_
_publ_author_name
'Wu, Ya'
'Chen, Hua'
'Yang, Wenyu'
'Fan, Yu'
'Gao, Lu'
'Su, Zhishan'
'Hu, Changwei'
'Song, Zhenlei'

_publ_section_title
;
 Asymmetric retro-[1,4]-Brook rearrangement of 3-silyl allyloxysilanes via
 chirality transfer from silicon to carbon
;
_journal_issue 45
_journal_name_full 'RSC Advances'
_journal_page_first 26209
_journal_paper_doi 10.1039/C9RA05482K
_journal_volume 9
_journal_year 2019
_chemical_absolute_configuration ad
_chemical_formula_moiety 'C32 H36 O Si2'
_chemical_formula_sum 'C32 H36 O Si2'
_chemical_formula_weight 492.79
_space_group_crystal_system orthorhombic
_space_group_IT_number 19
_space_group_name_Hall 'P 2ac 2ab'
_space_group_name_H-M_alt 'P 21 21 21'
_symmetry_space_group_name_Hall 'P 2ac 2ab'
_symmetry_space_group_name_H-M 'P 21 21 21'
_atom_sites_solution_hydrogens geom
_atom_sites_solution_primary dual
_audit_creation_date 2017-04-07
_audit_creation_method
;
Olex2 1.2
(compiled 2017.03.28 svn.r3405 for OlexSys, GUI svn.r5335)
;
_audit_update_record
;
2019-03-08 deposited with the CCDC.    2019-08-12 downloaded from the CCDC.
;
_cell_angle_alpha 90
_cell_angle_beta 90
_cell_angle_gamma 90
_cell_formula_units_Z 4
_cell_length_a 10.5099(2)
_cell_length_b 14.8311(3)
_cell_length_c 18.2540(3)
_cell_measurement_reflns_used 17374
_cell_measurement_temperature 293
_cell_measurement_theta_max 71.7840
_cell_measurement_theta_min 3.8330
_cell_volume 2845.31(9)
_computing_cell_refinement
;
CrysAlisPro, Agilent Technologies,
Version 1.171.37.35 (release 13-08-2014 CrysAlis171 .NET)
(compiled Aug 13 2014,18:06:01)
;
_computing_data_collection
;
CrysAlisPro, Agilent Technologies,
Version 1.171.37.35 (release 13-08-2014 CrysAlis171 .NET)
(compiled Aug 13 2014,18:06:01)
;
_computing_data_reduction
;
CrysAlisPro, Agilent Technologies,
Version 1.171.37.35 (release 13-08-2014 CrysAlis171 .NET)
(compiled Aug 13 2014,18:06:01)
;
_computing_molecular_graphics 'Olex2 (Dolomanov et al., 2009)'
_computing_publication_material 'Olex2 (Dolomanov et al., 2009)'
_computing_structure_refinement 'XL (Sheldrick, 2008)'
_computing_structure_solution 'XT (Sheldrick, 2015)'
_diffrn_ambient_temperature 293
_diffrn_detector 'CCD plate'
_diffrn_detector_area_resol_mean 16.0356
_diffrn_detector_type Eos
_diffrn_measured_fraction_theta_full 1.000
_diffrn_measured_fraction_theta_max 0.995
_diffrn_measurement_details
;
#__ type_ start__ end____ width___ exp.time_
  1 omega   18.00   91.00   1.0000    1.0000
omega____ theta____ kappa____ phi______ frames
    -       37.7849 -125.0000  -60.0000 73

#__ type_ start__ end____ width___ exp.time_
  2 omega   18.00   91.00   1.0000    1.0000
omega____ theta____ kappa____ phi______ frames
    -       37.7849 -125.0000 -150.0000 73

#__ type_ start__ end____ width___ exp.time_
  3 omega    8.00  109.00   1.0000    1.0000
omega____ theta____ kappa____ phi______ frames
    -       37.7849   19.0000 -120.0000 101

#__ type_ start__ end____ width___ exp.time_
  4 omega  -31.00   57.00   1.0000    1.0000
omega____ theta____ kappa____ phi______ frames
    -       37.7849  -37.0000  150.0000 88

#__ type_ start__ end____ width___ exp.time_
  5 omega   18.00   91.00   1.0000    1.0000
omega____ theta____ kappa____ phi______ frames
    -       37.7849 -125.0000  120.0000 73

#__ type_ start__ end____ width___ exp.time_
  6 omega   21.00  105.00   1.0000    1.0000
omega____ theta____ kappa____ phi______ frames
    -       37.7849   57.0000  -30.0000 84

#__ type_ start__ end____ width___ exp.time_
  7 omega  -29.00   55.00   1.0000    1.0000
omega____ theta____ kappa____ phi______ frames
    -       37.7849  -57.0000 -150.0000 84

#__ type_ start__ end____ width___ exp.time_
  8 omega  -30.00   65.00   1.0000    1.0000
omega____ theta____ kappa____ phi______ frames
    -       37.7849  -77.0000   90.0000 95

#__ type_ start__ end____ width___ exp.time_
  9 omega   37.00  146.00   1.0000    4.0000
omega____ theta____ kappa____ phi______ frames
    -      108.0000  -15.0000  -30.0000 109

#__ type_ start__ end____ width___ exp.time_
 10 omega   39.00  109.00   1.0000    4.0000
omega____ theta____ kappa____ phi______ frames
    -      108.0000  -94.0000 -150.0000 70

#__ type_ start__ end____ width___ exp.time_
 11 omega   40.00  135.00   1.0000    4.0000
omega____ theta____ kappa____ phi______ frames
    -      108.0000  -77.0000   30.0000 95

#__ type_ start__ end____ width___ exp.time_
 12 omega   38.00   90.00   1.0000    4.0000
omega____ theta____ kappa____ phi______ frames
    -      108.0000  -30.0000  150.0000 52

#__ type_ start__ end____ width___ exp.time_
 13 omega   38.00   90.00   1.0000    4.0000
omega____ theta____ kappa____ phi______ frames
    -      108.0000  -30.0000  -60.0000 52

#__ type_ start__ end____ width___ exp.time_
 14 omega   40.00  135.00   1.0000    4.0000
omega____ theta____ kappa____ phi______ frames
    -      108.0000  -77.0000  -90.0000 95

#__ type_ start__ end____ width___ exp.time_
 15 omega  100.00  178.00   1.0000    4.0000
omega____ theta____ kappa____ phi______ frames
    -      108.0000  111.0000   90.0000 78

#__ type_ start__ end____ width___ exp.time_
 16 omega   40.00   98.00   1.0000    4.0000
omega____ theta____ kappa____ phi______ frames
    -      108.0000  -45.0000 -150.0000 58

#__ type_ start__ end____ width___ exp.time_
 17 omega   81.00  176.00   1.0000    4.0000
omega____ theta____ kappa____ phi______ frames
    -      108.0000   77.0000  150.0000 95

#__ type_ start__ end____ width___ exp.time_
 18 omega   11.00  105.00   1.0000    1.0000
omega____ theta____ kappa____ phi______ frames
    -       37.7849   77.0000   30.0000 94

#__ type_ start__ end____ width___ exp.time_
 19 omega  -31.00   57.00   1.0000    1.0000
omega____ theta____ kappa____ phi______ frames
    -       37.7849  -37.0000  -60.0000 88

#__ type_ start__ end____ width___ exp.time_
 20 omega   -3.00   23.00   1.0000    1.0000
omega____ theta____ kappa____ phi______ frames
    -       37.7849  102.0000 -142.7209 26

#__ type_ start__ end____ width___ exp.time_
 21 omega   11.00  105.00   1.0000    1.0000
omega____ theta____ kappa____ phi______ frames
    -       37.7849   77.0000  -60.0000 94

#__ type_ start__ end____ width___ exp.time_
 22 omega   -1.00   26.00   1.0000    1.0000
omega____ theta____ kappa____ phi______ frames
    -       37.7849   98.0000  150.7571 27

#__ type_ start__ end____ width___ exp.time_
 23 omega   11.00  105.00   1.0000    1.0000
omega____ theta____ kappa____ phi______ frames
    -       37.7849   77.0000   90.0000 94

#__ type_ start__ end____ width___ exp.time_
 24 omega   21.00  105.00   1.0000    1.0000
omega____ theta____ kappa____ phi______ frames
    -       37.7849   57.0000 -180.0000 84

#__ type_ start__ end____ width___ exp.time_
 25 omega   21.00  105.00   1.0000    1.0000
omega____ theta____ kappa____ phi______ frames
    -       37.7849   57.0000  -90.0000 84

#__ type_ start__ end____ width___ exp.time_
 26 omega   91.00  176.00   1.0000    4.0000
omega____ theta____ kappa____ phi______ frames
    -      108.0000   45.0000  120.0000 85

#__ type_ start__ end____ width___ exp.time_
 27 omega   91.00  176.00   1.0000    4.0000
omega____ theta____ kappa____ phi______ frames
    -      108.0000   45.0000    0.0000 85

#__ type_ start__ end____ width___ exp.time_
 28 omega   81.00  176.00   1.0000    4.0000
omega____ theta____ kappa____ phi______ frames
    -      108.0000   77.0000  -90.0000 95

#__ type_ start__ end____ width___ exp.time_
 29 omega   87.00  178.00   1.0000    4.0000
omega____ theta____ kappa____ phi______ frames
    -      108.0000   30.0000 -120.0000 91

#__ type_ start__ end____ width___ exp.time_
 30 omega   70.00  178.00   1.0000    4.0000
omega____ theta____ kappa____ phi______ frames
    -      108.0000   15.0000   90.0000 108

#__ type_ start__ end____ width___ exp.time_
 31 omega   38.00   84.00   1.0000    4.0000
omega____ theta____ kappa____ phi______ frames
    -      108.0000 -111.0000  120.0000 46

#__ type_ start__ end____ width___ exp.time_
 32 omega   91.00  176.00   1.0000    4.0000
omega____ theta____ kappa____ phi______ frames
    -      108.0000   45.0000  -30.0000 85
;
_diffrn_measurement_device 'four-circle diffractometer'
_diffrn_measurement_device_type 'Xcalibur, Eos, Gemini'
_diffrn_measurement_method '\w scans'
_diffrn_orient_matrix_UB_11 0.1110214000
_diffrn_orient_matrix_UB_12 -0.0091141000
_diffrn_orient_matrix_UB_13 0.0546058000
_diffrn_orient_matrix_UB_21 -0.0828598000
_diffrn_orient_matrix_UB_22 0.0423802000
_diffrn_orient_matrix_UB_23 0.0605121000
_diffrn_orient_matrix_UB_31 -0.0479409000
_diffrn_orient_matrix_UB_32 -0.0943801000
_diffrn_orient_matrix_UB_33 0.0219075000
_diffrn_radiation_monochromator graphite
_diffrn_radiation_probe x-ray
_diffrn_radiation_type CuK\a
_diffrn_radiation_wavelength 1.54178
_diffrn_reflns_av_R_equivalents 0.0287
_diffrn_reflns_av_unetI/netI 0.0149
_diffrn_reflns_Laue_measured_fraction_full 1.000
_diffrn_reflns_Laue_measured_fraction_max 0.995
_diffrn_reflns_limit_h_max 12
_diffrn_reflns_limit_h_min -12
_diffrn_reflns_limit_k_max 17
_diffrn_reflns_limit_k_min -18
_diffrn_reflns_limit_l_max 22
_diffrn_reflns_limit_l_min -22
_diffrn_reflns_number 33976
_diffrn_reflns_point_group_measured_fraction_full 1.000
_diffrn_reflns_point_group_measured_fraction_max 0.992
_diffrn_reflns_theta_full 67.679
_diffrn_reflns_theta_max 71.851
_diffrn_reflns_theta_min 4.845
_diffrn_source 'Enhance (Cu) X-ray Source'
_diffrn_standards_number 0
_exptl_absorpt_coefficient_mu 1.286
_exptl_absorpt_correction_T_max 1.00000
_exptl_absorpt_correction_T_min 0.64840
_exptl_absorpt_correction_type multi-scan
_exptl_absorpt_process_details
;
CrysAlisPro, Agilent Technologies,
Version 1.171.37.35 (release 13-08-2014 CrysAlis171 .NET)
(compiled Aug 13 2014,18:06:01)
Empirical absorption correction using spherical harmonics,
 implemented in SCALE3 ABSPACK scaling algorithm.
;
_exptl_crystal_colour 'clear light colourless'
_exptl_crystal_colour_lustre clear
_exptl_crystal_colour_modifier light
_exptl_crystal_colour_primary colourless
_exptl_crystal_density_diffrn 1.150
_exptl_crystal_description block
_exptl_crystal_F_000 1056
_exptl_crystal_size_max 0.5
_exptl_crystal_size_mid 0.4
_exptl_crystal_size_min 0.3
_refine_diff_density_max 0.213
_refine_diff_density_min -0.207
_refine_diff_density_rms 0.049
_refine_ls_abs_structure_details
;
 Flack x determined using 2267 quotients [(I+)-(I-)]/[(I+)+(I-)]
 (Parsons, Flack and Wagner, Acta Cryst. B69 (2013) 249-259).
;
_refine_ls_abs_structure_Flack -0.014(6)
_refine_ls_extinction_method none
_refine_ls_goodness_of_fit_ref 1.059
_refine_ls_hydrogen_treatment constr
_refine_ls_matrix_type full
_refine_ls_number_parameters 320
_refine_ls_number_reflns 5527
_refine_ls_number_restraints 0
_refine_ls_restrained_S_all 1.059
_refine_ls_R_factor_all 0.0365
_refine_ls_R_factor_gt 0.0352
_refine_ls_shift/su_max 0.000
_refine_ls_shift/su_mean 0.000
_refine_ls_structure_factor_coef Fsqd
_refine_ls_weighting_details 'w=1/[\s^2^(Fo^2^)+(0.0727P)^2^+0.1820P] where P=(Fo^2^+2Fc^2^)/3'
_refine_ls_weighting_scheme calc
_refine_ls_wR_factor_gt 0.0991
_refine_ls_wR_factor_ref 0.1009
_reflns_Friedel_coverage 0.770
_reflns_Friedel_fraction_full 1.000
_reflns_Friedel_fraction_max 0.988
_reflns_number_gt 5350
_reflns_number_total 5527
_reflns_threshold_expression 'I > 2\s(I)'
_cod_data_source_file c9ra05482k2.cif
_cod_data_source_block s
_cod_database_code 7233415
_shelx_shelxl_version_number 2014/7
_shelx_space_group_comment
;
The symmetry employed for this shelxl refinement is uniquely defined
by the following loop, which should always be used as a source of
symmetry information in preference to the above space-group names.
They are only intended as comments.
;
_reflns_odcompleteness_completeness 99.90
_reflns_odcompleteness_iscentric 1
_reflns_odcompleteness_theta 66.97
_olex2_refinement_description
;
1. Fixed Uiso
 At 1.2 times of:
  All C(H) groups, All C(H,H) groups
 At 1.5 times of:
  All C(H,H,H) groups
2.a Ternary CH refined with riding coordinates:
 C00H(H00H)
2.b Secondary CH2 refined with riding coordinates:
 C00L(H00F,H00L)
2.c Aromatic/amide H refined with riding coordinates:
 C007(H007), C008(H008), C009(H009), C00A(H00A), C00B(H00B), C00C(H00C),
 C00D(H00D), C00E(H00E), C00G(H00G), C00I(H00I), C00J(H00J), C00K(H00K),
 C00M(H00M), C00N(H00N), C00O(H00O), C00P(H00P), C00Q(H00Q), C00S(H00U),
 C00T(H00V), C00U(H00W), C00V(H00X)
2.d Idealised Me refined as rotating group:
 C00R(H00R,H00S,H00T), C00X(H00Y,H,HA), C00Y(H00Z,HB,HC), C00Z(H00,HD,HE)
;
_olex2_submission_special_instructions 'No special instructions were received'

loop_
_space_group_symop_operation_xyz
'x, y, z'
'-x+1/2, -y, z+1/2'
'-x, y+1/2, -z+1/2'
'x+1/2, -y+1/2, -z'

loop_
_atom_site_label
_atom_site_type_symbol
_atom_site_fract_x
_atom_site_fract_y
_atom_site_fract_z
_atom_site_U_iso_or_equiv
_atom_site_adp_type
_atom_site_occupancy
_atom_site_site_symmetry_order
_atom_site_calc_flag
_atom_site_refinement_flags_posn
Si01 Si 0.80048(5) 0.33485(4) 0.31042(3) 0.04076(15) Uani 1 1 d .
Si02 Si 0.51972(6) 0.41929(4) 0.29846(4) 0.05018(17) Uani 1 1 d .
C003 C 0.8769(2) 0.43792(15) 0.35212(13) 0.0459(5) Uani 1 1 d .
C004 C 0.8176(2) 0.33052(14) 0.20794(11) 0.0436(4) Uani 1 1 d .
C005 C 0.8954(2) 0.23555(15) 0.34557(11) 0.0462(5) Uani 1 1 d .
O006 O 0.4714(4) 0.1810(2) 0.39565(16) 0.1182(12) Uani 1 1 d .
C007 C 1.0255(3) 0.24450(18) 0.35567(14) 0.0569(6) Uani 1 1 d .
H007 H 1.0629 0.3008 0.3496 0.068 Uiso 1 1 calc R
C008 C 0.9449(3) 0.34589(18) 0.09811(14) 0.0586(6) Uani 1 1 d .
H008 H 1.0224 0.3602 0.0764 0.070 Uiso 1 1 calc R
C009 C 0.8833(3) 0.44445(19) 0.42795(15) 0.0619(6) Uani 1 1 d .
H009 H 0.8520 0.3974 0.4564 0.074 Uiso 1 1 calc R
C00A C 0.9324(2) 0.34929(16) 0.17370(13) 0.0514(5) Uani 1 1 d .
H00A H 1.0027 0.3645 0.2021 0.062 Uiso 1 1 calc R
C00B C 0.9273(2) 0.50868(16) 0.31198(16) 0.0555(5) Uani 1 1 d .
H00B H 0.9247 0.5064 0.2611 0.067 Uiso 1 1 calc R
C00C C 0.8442(3) 0.15010(19) 0.35491(17) 0.0627(6) Uani 1 1 d .
H00C H 0.7574 0.1414 0.3480 0.075 Uiso 1 1 calc R
C00D C 0.7291(3) 0.3005(2) 0.08772(14) 0.0669(7) Uani 1 1 d .
H00D H 0.6599 0.2842 0.0588 0.080 Uiso 1 1 calc R
C00E C 0.7167(3) 0.30351(18) 0.16332(13) 0.0556(6) Uani 1 1 d .
H00E H 0.6397 0.2872 0.1847 0.067 Uiso 1 1 calc R
C00F C 0.4156(2) 0.36625(18) 0.22584(13) 0.0532(5) Uani 1 1 d .
C00G C 0.8436(3) 0.3216(2) 0.05535(13) 0.0635(7) Uani 1 1 d .
H00G H 0.8521 0.3194 0.0047 0.076 Uiso 1 1 calc R
C00H C 0.6272(2) 0.32520(16) 0.33690(11) 0.0451(5) Uani 1 1 d .
H00H H 0.5980 0.2705 0.3120 0.054 Uiso 1 1 calc R
C00I C 0.3556(3) 0.2843(2) 0.23802(18) 0.0670(7) Uani 1 1 d .
H00I H 0.3680 0.2555 0.2827 0.080 Uiso 1 1 calc R
C00J C 1.0482(3) 0.0888(2) 0.38465(16) 0.0681(7) Uani 1 1 d .
H00J H 1.0985 0.0400 0.3984 0.082 Uiso 1 1 calc R
C00K C 1.1013(3) 0.1719(2) 0.37455(16) 0.0654(7) Uani 1 1 d .
H00K H 1.1885 0.1796 0.3804 0.078 Uiso 1 1 calc R
C00L C 0.6152(3) 0.3026(2) 0.41920(13) 0.0617(7) Uani 1 1 d .
H00F H 0.6987 0.2863 0.4376 0.074 Uiso 1 1 calc R
H00L H 0.5882 0.3565 0.4450 0.074 Uiso 1 1 calc R
C00M C 0.9849(3) 0.5886(2) 0.4209(2) 0.0777(9) Uani 1 1 d .
H00M H 1.0203 0.6387 0.4437 0.093 Uiso 1 1 calc R
C00N C 0.9816(3) 0.58324(18) 0.3462(2) 0.0693(7) Uani 1 1 d .
H00N H 1.0159 0.6296 0.3181 0.083 Uiso 1 1 calc R
C00O C 0.9353(3) 0.5194(2) 0.46225(18) 0.0780(9) Uani 1 1 d .
H00O H 0.9367 0.5228 0.5131 0.094 Uiso 1 1 calc R
C00P C 0.9194(4) 0.07785(19) 0.37425(19) 0.0769(8) Uani 1 1 d .
H00P H 0.8829 0.0212 0.3803 0.092 Uiso 1 1 calc R
C00Q C 0.3961(3) 0.4069(3) 0.15876(16) 0.0725(8) Uani 1 1 d .
H00Q H 0.4338 0.4623 0.1487 0.087 Uiso 1 1 calc R
C00R C 0.6146(3) 0.51017(19) 0.2527(2) 0.0738(8) Uani 1 1 d .
H00R H 0.6673 0.4840 0.2153 0.111 Uiso 1 1 calc GR
H00S H 0.6672 0.5398 0.2883 0.111 Uiso 1 1 calc GR
H00T H 0.5579 0.5533 0.2309 0.111 Uiso 1 1 calc GR
C00S C 0.2783(3) 0.2439(2) 0.1864(2) 0.0826(10) Uani 1 1 d .
H00U H 0.2384 0.1894 0.1968 0.099 Uiso 1 1 calc R
C00T C 0.5246(4) 0.2281(3) 0.43711(18) 0.1016(14) Uani 1 1 d .
H00V H 0.5087 0.2180 0.4866 0.122 Uiso 1 1 calc R
C00U C 0.3190(4) 0.3650(4) 0.10521(18) 0.0929(13) Uani 1 1 d .
H00W H 0.3078 0.3920 0.0597 0.111 Uiso 1 1 calc R
C00V C 0.2608(3) 0.2843(3) 0.1204(2) 0.0875(11) Uani 1 1 d .
H00X H 0.2091 0.2572 0.0854 0.105 Uiso 1 1 calc R
C00W C 0.4096(3) 0.4780(2) 0.36671(19) 0.0790(9) Uani 1 1 d .
C00X C 0.4846(5) 0.5355(3) 0.4218(2) 0.1068(14) Uani 1 1 d .
H00Y H 0.5429 0.4977 0.4482 0.160 Uiso 1 1 calc GR
H H 0.4266 0.5633 0.4556 0.160 Uiso 1 1 calc GR
HA H 0.5311 0.5813 0.3961 0.160 Uiso 1 1 calc GR
C00Y C 0.3244(4) 0.4140(4) 0.4094(3) 0.1106(16) Uani 1 1 d .
H00Z H 0.2854 0.3720 0.3762 0.166 Uiso 1 1 calc GR
HB H 0.2596 0.4478 0.4342 0.166 Uiso 1 1 calc GR
HC H 0.3745 0.3816 0.4446 0.166 Uiso 1 1 calc GR
C00Z C 0.3237(4) 0.5424(4) 0.3219(3) 0.1180(17) Uani 1 1 d .
H00 H 0.3755 0.5783 0.2899 0.177 Uiso 1 1 calc GR
HD H 0.2777 0.5811 0.3547 0.177 Uiso 1 1 calc GR
HE H 0.2646 0.5077 0.2934 0.177 Uiso 1 1 calc GR

loop_
_atom_site_aniso_label
_atom_site_aniso_U_11
_atom_site_aniso_U_22
_atom_site_aniso_U_33
_atom_site_aniso_U_23
_atom_site_aniso_U_13
_atom_site_aniso_U_12
Si01 0.0464(3) 0.0394(3) 0.0365(3) 0.0019(2) -0.0038(2) -0.0040(2)
Si02 0.0448(3) 0.0494(3) 0.0564(3) -0.0075(3) -0.0060(2) -0.0031(2)
C003 0.0433(10) 0.0427(11) 0.0517(11) -0.0019(9) -0.0079(8) 0.0019(9)
C004 0.0525(11) 0.0402(10) 0.0381(9) 0.0025(8) -0.0012(8) 0.0014(8)
C005 0.0590(12) 0.0416(11) 0.0379(9) 0.0012(8) -0.0054(9) 0.0010(10)
O006 0.146(3) 0.126(2) 0.0830(15) 0.0294(16) -0.0185(17) -0.079(2)
C007 0.0596(13) 0.0506(13) 0.0604(13) 0.0057(10) -0.0068(11) -0.0016(11)
C008 0.0670(15) 0.0569(14) 0.0520(12) 0.0006(11) 0.0123(11) -0.0040(12)
C009 0.0740(16) 0.0563(14) 0.0552(13) -0.0043(11) -0.0106(12) -0.0078(13)
C00A 0.0543(12) 0.0515(12) 0.0484(11) 0.0007(10) -0.0003(9) -0.0028(10)
C00B 0.0524(12) 0.0484(12) 0.0658(14) 0.0045(11) -0.0063(11) -0.0038(10)
C00C 0.0671(15) 0.0475(13) 0.0736(16) 0.0041(12) -0.0068(13) -0.0058(11)
C00D 0.0738(17) 0.0814(19) 0.0456(12) -0.0083(12) -0.0094(12) -0.0087(14)
C00E 0.0569(13) 0.0641(14) 0.0458(11) -0.0044(10) -0.0022(10) -0.0054(11)
C00F 0.0448(11) 0.0627(14) 0.0520(12) -0.0096(10) -0.0053(9) 0.0024(10)
C00G 0.0861(18) 0.0642(16) 0.0403(11) -0.0011(11) 0.0045(11) -0.0039(14)
C00H 0.0479(11) 0.0492(12) 0.0382(9) -0.0004(9) -0.0011(8) -0.0092(9)
C00I 0.0590(14) 0.0638(16) 0.0782(17) -0.0098(14) -0.0157(13) -0.0025(12)
C00J 0.0867(19) 0.0567(15) 0.0610(14) 0.0045(12) -0.0036(14) 0.0181(14)
C00K 0.0638(15) 0.0677(16) 0.0647(14) 0.0011(14) -0.0077(12) 0.0106(13)
C00L 0.0641(14) 0.0807(18) 0.0401(11) 0.0032(11) 0.0022(10) -0.0146(13)
C00M 0.0722(17) 0.0536(15) 0.107(2) -0.0250(16) -0.0220(17) -0.0017(14)
C00N 0.0592(14) 0.0440(13) 0.105(2) 0.0068(13) -0.0122(14) -0.0065(12)
C00O 0.091(2) 0.076(2) 0.0670(17) -0.0206(15) -0.0157(15) -0.0079(18)
C00P 0.097(2) 0.0422(13) 0.091(2) 0.0063(14) -0.0012(18) 0.0000(14)
C00Q 0.0617(15) 0.095(2) 0.0610(15) 0.0041(15) -0.0064(12) 0.0026(15)
C00R 0.0593(14) 0.0524(14) 0.110(2) 0.0176(15) -0.0145(16) -0.0032(12)
C00S 0.0661(17) 0.0723(18) 0.110(3) -0.0300(19) -0.0237(18) 0.0031(14)
C00T 0.112(3) 0.137(3) 0.0559(16) 0.0269(19) 0.0023(18) -0.056(3)
C00U 0.077(2) 0.153(4) 0.0494(14) -0.0071(19) -0.0111(14) 0.027(2)
C00V 0.0659(18) 0.109(3) 0.088(2) -0.046(2) -0.0178(17) 0.0109(19)
C00W 0.0630(16) 0.090(2) 0.083(2) -0.0413(18) -0.0056(14) 0.0107(15)
C00X 0.115(3) 0.101(3) 0.104(3) -0.058(2) -0.018(3) 0.006(2)
C00Y 0.071(2) 0.150(4) 0.111(3) -0.052(3) 0.029(2) -0.010(2)
C00Z 0.096(3) 0.129(4) 0.129(4) -0.046(3) -0.022(3) 0.058(3)

loop_
_atom_type_symbol
_atom_type_description
_atom_type_scat_dispersion_real
_atom_type_scat_dispersion_imag
_atom_type_scat_source
C C 0.0181 0.0091 'International Tables Vol C Tables 4.2.6.8 and 6.1.1.4'
H H 0.0000 0.0000 'International Tables Vol C Tables 4.2.6.8 and 6.1.1.4'
O O 0.0492 0.0322 'International Tables Vol C Tables 4.2.6.8 and 6.1.1.4'
Si Si 0.2541 0.3302 'International Tables Vol C Tables 4.2.6.8 and 6.1.1.4'

loop_
_geom_angle_atom_site_label_1
_geom_angle_atom_site_label_2
_geom_angle_atom_site_label_3
_geom_angle
C003 Si01 C005 105.63(10)
C003 Si01 C00H 111.61(10)
C004 Si01 C003 112.85(10)
C004 Si01 C005 105.11(9)
C004 Si01 C00H 110.13(9)
C00H Si01 C005 111.25(11)
C00F Si02 C00H 107.06(10)
C00F Si02 C00W 107.21(12)
C00R Si02 C00F 107.14(14)
C00R Si02 C00H 111.79(12)
C00R Si02 C00W 106.59(17)
C00W Si02 C00H 116.60(14)
C009 C003 Si01 118.63(19)
C00B C003 Si01 124.27(19)
C00B C003 C009 117.1(2)
C00A C004 Si01 121.63(17)
C00A C004 C00E 117.1(2)
C00E C004 Si01 121.19(17)
C007 C005 Si01 119.41(18)
C007 C005 C00C 117.0(2)
C00C C005 Si01 123.3(2)
C005 C007 H007 119.1
C00K C007 C005 121.8(3)
C00K C007 H007 119.1
C00A C008 H008 119.9
C00G C008 H008 119.9
C00G C008 C00A 120.2(2)
C003 C009 H009 119.2
C00O C009 C003 121.6(3)
C00O C009 H009 119.2
C004 C00A H00A 119.2
C008 C00A C004 121.5(2)
C008 C00A H00A 119.2
C003 C00B H00B 119.3
C003 C00B C00N 121.4(3)
C00N C00B H00B 119.3
C005 C00C H00C 119.4
C00P C00C C005 121.3(3)
C00P C00C H00C 119.4
C00E C00D H00D 119.9
C00G C00D H00D 119.9
C00G C00D C00E 120.1(3)
C004 C00E H00E 119.4
C00D C00E C004 121.2(3)
C00D C00E H00E 119.4
C00I C00F Si02 121.0(2)
C00Q C00F Si02 121.7(2)
C00Q C00F C00I 117.2(3)
C008 C00G C00D 119.7(2)
C008 C00G H00G 120.2
C00D C00G H00G 120.2
Si01 C00H Si02 114.63(11)
Si01 C00H H00H 104.3
Si02 C00H H00H 104.3
C00L C00H Si01 110.14(16)
C00L C00H Si02 117.60(18)
C00L C00H H00H 104.3
C00F C00I H00I 118.7
C00S C00I C00F 122.6(3)
C00S C00I H00I 118.7
C00K C00J H00J 120.3
C00K C00J C00P 119.3(3)
C00P C00J H00J 120.3
C007 C00K H00K 120.0
C00J C00K C007 120.1(3)
C00J C00K H00K 120.0
C00H C00L H00F 108.5
C00H C00L H00L 108.5
H00F C00L H00L 107.5
C00T C00L C00H 115.2(2)
C00T C00L H00F 108.5
C00T C00L H00L 108.5
C00N C00M H00M 120.2
C00N C00M C00O 119.6(3)
C00O C00M H00M 120.2
C00B C00N H00N 119.9
C00M C00N C00B 120.3(3)
C00M C00N H00N 119.9
C009 C00O H00O 120.0
C00M C00O C009 119.9(3)
C00M C00O H00O 120.0
C00C C00P H00P 119.7
C00J C00P C00C 120.6(3)
C00J C00P H00P 119.7
C00F C00Q H00Q 119.8
C00F C00Q C00U 120.4(3)
C00U C00Q H00Q 119.8
Si02 C00R H00R 109.5
Si02 C00R H00S 109.5
Si02 C00R H00T 109.5
H00R C00R H00S 109.5
H00R C00R H00T 109.5
H00S C00R H00T 109.5
C00I C00S H00U 120.2
C00V C00S C00I 119.6(4)
C00V C00S H00U 120.2
O006 C00T C00L 127.1(3)
O006 C00T H00V 116.5
C00L C00T H00V 116.5
C00Q C00U H00W 120.0
C00V C00U C00Q 120.0(3)
C00V C00U H00W 120.0
C00S C00V C00U 120.3(3)
C00S C00V H00X 119.9
C00U C00V H00X 119.9
C00X C00W Si02 111.6(3)
C00X C00W C00Z 107.6(3)
C00Y C00W Si02 114.0(3)
C00Y C00W C00X 108.3(3)
C00Y C00W C00Z 108.2(4)
C00Z C00W Si02 106.9(3)
C00W C00X H00Y 109.5
C00W C00X H 109.5
C00W C00X HA 109.5
H00Y C00X H 109.5
H00Y C00X HA 109.5
H C00X HA 109.5
C00W C00Y H00Z 109.5
C00W C00Y HB 109.5
C00W C00Y HC 109.5
H00Z C00Y HB 109.5
H00Z C00Y HC 109.5
HB C00Y HC 109.5
C00W C00Z H00 109.5
C00W C00Z HD 109.5
C00W C00Z HE 109.5
H00 C00Z HD 109.5
H00 C00Z HE 109.5
HD C00Z HE 109.5

loop_
_geom_bond_atom_site_label_1
_geom_bond_atom_site_label_2
_geom_bond_distance
Si01 C003 1.887(2)
Si01 C004 1.880(2)
Si01 C005 1.891(2)
Si01 C00H 1.889(2)
Si02 C00F 1.891(2)
Si02 C00H 1.928(2)
Si02 C00R 1.873(3)
Si02 C00W 1.911(3)
C003 C009 1.389(3)
C003 C00B 1.385(3)
C004 C00A 1.387(3)
C004 C00E 1.395(3)
C005 C007 1.386(4)
C005 C00C 1.387(4)
O006 C00T 1.172(5)
C007 H007 0.9300
C007 C00K 1.383(4)
C008 H008 0.9300
C008 C00A 1.387(3)
C008 C00G 1.368(4)
C009 H009 0.9300
C009 C00O 1.388(4)
C00A H00A 0.9300
C00B H00B 0.9300
C00B C00N 1.393(4)
C00C H00C 0.9300
C00C C00P 1.378(4)
C00D H00D 0.9300
C00D C00E 1.387(4)
C00D C00G 1.377(4)
C00E H00E 0.9300
C00F C00I 1.387(4)
C00F C00Q 1.380(4)
C00G H00G 0.9300
C00H H00H 0.9800
C00H C00L 1.545(3)
C00I H00I 0.9300
C00I C00S 1.382(4)
C00J H00J 0.9300
C00J C00K 1.366(5)
C00J C00P 1.376(5)
C00K H00K 0.9300
C00L H00F 0.9700
C00L H00L 0.9700
C00L C00T 1.495(4)
C00M H00M 0.9300
C00M C00N 1.366(5)
C00M C00O 1.377(5)
C00N H00N 0.9300
C00O H00O 0.9300
C00P H00P 0.9300
C00Q H00Q 0.9300
C00Q C00U 1.414(5)
C00R H00R 0.9600
C00R H00S 0.9600
C00R H00T 0.9600
C00S H00U 0.9300
C00S C00V 1.358(6)
C00T H00V 0.9300
C00U H00W 0.9300
C00U C00V 1.373(6)
C00V H00X 0.9300
C00W C00X 1.536(4)
C00W C00Y 1.519(6)
C00W C00Z 1.547(6)
C00X H00Y 0.9600
C00X H 0.9600
C00X HA 0.9600
C00Y H00Z 0.9600
C00Y HB 0.9600
C00Y HC 0.9600
C00Z H00 0.9600
C00Z HD 0.9600
C00Z HE 0.9600
